data_4065854
loop_
_publ_author_name
'Benito-Garagorri, David'
'Alves, Luis Gon\,calo'
'Veiros, Luis F.'
'Standfest-Hauser, Christina M.'
'Tanaka, Shinji'
'Mereiter, Kurt'
'Kirchner, Karl'

_publ_section_title
;
 Kinetically Controlled Formation of Octahedraltrans-Dicarbonyl Iron(II)
 PNP Pincer Complexes: The Decisive Role of Spin-State Changes&#x00A7;
;
_journal_issue 21
_journal_name_full Organometallics
_journal_page_first 4932
_journal_paper_doi 10.1021/om1001638
_journal_volume 29
_journal_year 2010
_chemical_formula_moiety 'C19 H33 Cl Fe N3 O2 P2, C F3 O3 S'
_chemical_formula_sum 'C20 H33 Cl F3 Fe N3 O5 P2 S'
_chemical_formula_weight 637.79
_chemical_name_common '1243 trans-[Fe(PNP-iPr)(CO)2Cl]CF3SO3'
_chemical_name_systematic
; 
(N,N'-bis(di-isopropylphosphino)-2,6-diaminopyridine)-
-trans-bis(carbonyl)-chloro-iron(II) trifluoromethanesulfonate
;
_space_group_IT_number 4
_symmetry_cell_setting monoclinic
_symmetry_space_group_name_Hall 'P 2yb'
_symmetry_space_group_name_H-M 'P 1 21 1'
_atom_sites_solution_hydrogens geom
_atom_sites_solution_primary direct
_atom_sites_solution_secondary difmap
_audit_creation_method SHELXL-97
_cell_angle_alpha 90.00
_cell_angle_beta 111.342(1)
_cell_angle_gamma 90.00
_cell_formula_units_Z 2
_cell_length_a 11.3222(7)
_cell_length_b 10.2793(6)
_cell_length_c 12.6768(8)
_cell_measurement_reflns_used 6658
_cell_measurement_temperature 100(2)
_cell_measurement_theta_max 29.89
_cell_measurement_theta_min 2.63
_cell_volume 1374.21(15)
_computing_cell_refinement 'Bruker SAINT'
_computing_data_collection 'Bruker SMART'
_computing_data_reduction 'Bruker SAINT, SADABS, XPREP'
_computing_molecular_graphics 'Bruker SHELXTL'
_computing_publication_material 'Bruker SHELXTL'
_computing_structure_refinement 'SHELXL-97 (Sheldrick, 1997)'
_computing_structure_solution 'SHELXS-97 (Sheldrick, 1997)'
_diffrn_ambient_temperature 100(2)
_diffrn_measured_fraction_theta_full 0.991
_diffrn_measured_fraction_theta_max 0.991
_diffrn_measurement_device_type 'Bruker Smart APEX CCD 3-axis'
_diffrn_measurement_method 'phi and omega scans'
_diffrn_radiation_monochromator graphite
_diffrn_radiation_source 'fine-focus sealed tube'
_diffrn_radiation_type MoK\a
_diffrn_radiation_wavelength 0.71073
_diffrn_reflns_av_R_equivalents 0.0327
_diffrn_reflns_av_sigmaI/netI 0.0459
_diffrn_reflns_limit_h_max 15
_diffrn_reflns_limit_h_min -15
_diffrn_reflns_limit_k_max 14
_diffrn_reflns_limit_k_min -14
_diffrn_reflns_limit_l_max 17
_diffrn_reflns_limit_l_min -17
_diffrn_reflns_number 19564
_diffrn_reflns_theta_full 30.01
_diffrn_reflns_theta_max 30.01
_diffrn_reflns_theta_min 2.63
_diffrn_standards_decay_% 0
_exptl_absorpt_coefficient_mu 0.89
_exptl_absorpt_correction_T_max 0.96
_exptl_absorpt_correction_T_min 0.75
_exptl_absorpt_correction_type multi-scan
_exptl_absorpt_process_details 'program SADABS'
_exptl_crystal_colour red
_exptl_crystal_density_diffrn 1.541
_exptl_crystal_density_method 'not measured'
_exptl_crystal_description plate
_exptl_crystal_F_000 660
_exptl_crystal_size_max 0.56
_exptl_crystal_size_mid 0.34
_exptl_crystal_size_min 0.05
_refine_diff_density_max 0.977
_refine_diff_density_min -0.617
_refine_diff_density_rms 0.106
_refine_ls_abs_structure_details 'Flack H D (1983), Acta Cryst. A39, 876-881'
_refine_ls_abs_structure_Flack 0.239(15)
_refine_ls_extinction_method none
_refine_ls_goodness_of_fit_ref 1.033
_refine_ls_hydrogen_treatment constr
_refine_ls_matrix_type full
_refine_ls_number_parameters 336
_refine_ls_number_reflns 7859
_refine_ls_number_restraints 105
_refine_ls_restrained_S_all 1.035
_refine_ls_R_factor_all 0.0626
_refine_ls_R_factor_gt 0.0457
_refine_ls_shift/su_max 0.001
_refine_ls_shift/su_mean 0.000
_refine_ls_structure_factor_coef Fsqd
_refine_ls_weighting_details 'calc w=1/[\s^2^(Fo^2^)+(0.0649P)^2^+0.7842P] where P=(Fo^2^+2Fc^2^)/3'
_refine_ls_weighting_scheme calc
_refine_ls_wR_factor_gt 0.1092
_refine_ls_wR_factor_ref 0.1186
_reflns_number_gt 6476
_reflns_number_total 7859
_reflns_threshold_expression >2sigma(I)
_cod_data_source_file om1001638_si_001.cif
_cod_data_source_block 5a'-1243
_cod_depositor_comments
;
The following automatic conversions were performed:

'_symmetry_cell_setting' value 'Monoclinic' changed to 'monoclinic'
according to /home/saulius/struct/CIF-dictionaries/cif_core.dic
dictionary named 'cif_core.dic' version 2.4.1 from 2010-06-29.

Automatic conversion script
Id: cif_fix_values 1715 2011-07-08 13:25:40Z adriana 
;
_cod_original_sg_symbol_H-M P2(1)
_cod_database_code 4065854

loop_
_symmetry_equiv_pos_as_xyz
'x, y, z'
'-x, y+1/2, -z'

loop_
_atom_site_label
_atom_site_type_symbol
_atom_site_fract_x
_atom_site_fract_y
_atom_site_fract_z
_atom_site_U_iso_or_equiv
_atom_site_adp_type
_atom_site_occupancy
_atom_site_symmetry_multiplicity
_atom_site_calc_flag
_atom_site_refinement_flags
Fe Fe 0.51348(4) 0.22062(4) 0.26983(3) 0.01484(10) Uani 1 1 d U
Cl Cl 0.53572(9) 0.00018(9) 0.30312(9) 0.03077(19) Uani 1 1 d U
P1 P 0.33423(7) 0.24290(8) 0.30696(6) 0.01751(16) Uani 1 1 d U
P2 P 0.68668(7) 0.24368(8) 0.22339(6) 0.01670(16) Uani 1 1 d U
O1 O 0.6531(2) 0.2286(3) 0.51732(18) 0.0282(5) Uani 1 1 d U
O2 O 0.3753(3) 0.1557(3) 0.0296(2) 0.0404(8) Uani 1 1 d U
N1 N 0.4980(2) 0.4119(3) 0.2460(2) 0.0152(4) Uani 1 1 d U
N2 N 0.3248(3) 0.4072(3) 0.3030(2) 0.0235(5) Uani 1 1 d U
H2n H 0.2685 0.4470 0.3244 0.028 Uiso 1 1 calc R
N3 N 0.6712(3) 0.4037(3) 0.1899(2) 0.0197(5) Uani 1 1 d U
H3n H 0.7205 0.4397 0.1580 0.024 Uiso 1 1 calc R
C1 C 0.4047(3) 0.4783(3) 0.2664(2) 0.0182(5) Uani 1 1 d U
C2 C 0.3916(3) 0.6133(4) 0.2509(3) 0.0243(6) Uani 1 1 d U
H2 H 0.3238 0.6585 0.2618 0.029 Uiso 1 1 calc R
C3 C 0.4800(3) 0.6787(3) 0.2194(3) 0.0250(6) Uani 1 1 d U
H3 H 0.4743 0.7705 0.2104 0.030 Uiso 1 1 calc R
C4 C 0.5770(3) 0.6120(4) 0.2007(3) 0.0215(6) Uani 1 1 d U
H4 H 0.6387 0.6574 0.1804 0.026 Uiso 1 1 calc R
C5 C 0.5823(3) 0.4773(3) 0.2122(2) 0.0164(5) Uani 1 1 d U
C6 C 0.3366(3) 0.2039(3) 0.4505(2) 0.0196(5) Uani 1 1 d U
H6 H 0.4172 0.2409 0.5055 0.024 Uiso 1 1 calc R
C7 C 0.3412(4) 0.0579(4) 0.4727(3) 0.0337(8) Uani 1 1 d U
H7A H 0.3429 0.0420 0.5494 0.051 Uiso 1 1 calc R
H7B H 0.4177 0.0212 0.4652 0.051 Uiso 1 1 calc R
H7C H 0.2660 0.0165 0.4176 0.051 Uiso 1 1 calc R
C8 C 0.2287(3) 0.2678(4) 0.4766(3) 0.0295(7) Uani 1 1 d U
H8A H 0.2348 0.2438 0.5532 0.044 Uiso 1 1 calc R
H8B H 0.1472 0.2381 0.4217 0.044 Uiso 1 1 calc R
H8C H 0.2348 0.3625 0.4715 0.044 Uiso 1 1 calc R
C9 C 0.1800(3) 0.1863(5) 0.2057(3) 0.0352(7) Uani 1 1 d U
H9 H 0.1173 0.1941 0.2441 0.042 Uiso 1 1 calc R
C10 C 0.1843(4) 0.0425(5) 0.1749(4) 0.0476(10) Uani 1 1 d U
H10A H 0.1011 0.0159 0.1211 0.071 Uiso 1 1 calc R
H10B H 0.2065 -0.0107 0.2436 0.071 Uiso 1 1 calc R
H10C H 0.2482 0.0303 0.1404 0.071 Uiso 1 1 calc R
C11 C 0.1335(4) 0.2740(5) 0.1007(3) 0.0433(10) Uani 1 1 d U
H11A H 0.0523 0.2412 0.0477 0.065 Uiso 1 1 calc R
H11B H 0.1960 0.2739 0.0639 0.065 Uiso 1 1 calc R
H11C H 0.1223 0.3629 0.1234 0.065 Uiso 1 1 calc R
C12 C 0.8495(3) 0.2290(4) 0.3278(2) 0.0208(5) Uani 1 1 d U
H12 H 0.9084 0.2391 0.2856 0.025 Uiso 1 1 calc R
C13 C 0.8739(4) 0.0940(4) 0.3830(4) 0.0376(9) Uani 1 1 d U
H13A H 0.9609 0.0896 0.4381 0.056 Uiso 1 1 calc R
H13B H 0.8619 0.0275 0.3246 0.056 Uiso 1 1 calc R
H13C H 0.8143 0.0785 0.4217 0.056 Uiso 1 1 calc R
C14 C 0.8804(3) 0.3384(4) 0.4161(3) 0.0279(7) Uani 1 1 d U
H14A H 0.9668 0.3269 0.4711 0.042 Uiso 1 1 calc R
H14B H 0.8203 0.3356 0.4555 0.042 Uiso 1 1 calc R
H14C H 0.8739 0.4226 0.3782 0.042 Uiso 1 1 calc R
C15 C 0.6866(3) 0.1672(4) 0.0910(3) 0.0257(6) Uani 1 1 d U
H15 H 0.6117 0.2044 0.0288 0.031 Uiso 1 1 calc R
C16 C 0.6673(4) 0.0206(4) 0.0846(3) 0.0369(8) Uani 1 1 d U
H16A H 0.6696 -0.0117 0.0127 0.055 Uiso 1 1 calc R
H16B H 0.5849 -0.0001 0.0895 0.055 Uiso 1 1 calc R
H16C H 0.7349 -0.0209 0.1476 0.055 Uiso 1 1 calc R
C17 C 0.8022(4) 0.2040(5) 0.0625(3) 0.0425(10) Uani 1 1 d U
H17A H 0.7988 0.1582 -0.0064 0.064 Uiso 1 1 calc R
H17B H 0.8796 0.1793 0.1254 0.064 Uiso 1 1 calc R
H17C H 0.8023 0.2981 0.0501 0.064 Uiso 1 1 calc R
C18 C 0.6030(3) 0.2314(3) 0.4224(2) 0.0175(5) Uani 1 1 d U
C19 C 0.4266(3) 0.1836(3) 0.1224(3) 0.0225(6) Uani 1 1 d U
S1 S 0.00381(10) 0.57412(10) 0.20162(9) 0.0338(2) Uani 1 1 d U
O3 O -0.1202(3) 0.5287(3) 0.1503(3) 0.0399(6) Uani 1 1 d U
O4 O 0.0828(3) 0.5085(4) 0.3048(3) 0.0579(10) Uani 1 1 d U
O5 O 0.0688(3) 0.6086(4) 0.1273(3) 0.0442(7) Uani 1 1 d U
F1 F 0.0877(3) 0.7956(4) 0.3141(2) 0.0638(8) Uani 1 1 d U
F2 F -0.0848(3) 0.8116(3) 0.1729(2) 0.0554(7) Uani 1 1 d U
F3 F -0.0843(3) 0.7089(4) 0.3298(2) 0.0615(8) Uani 1 1 d U
C20 C -0.0189(4) 0.7309(5) 0.2567(3) 0.0410(7) Uani 1 1 d U

loop_
_atom_site_aniso_label
_atom_site_aniso_U_11
_atom_site_aniso_U_22
_atom_site_aniso_U_33
_atom_site_aniso_U_23
_atom_site_aniso_U_13
_atom_site_aniso_U_12
Fe 0.01333(18) 0.0175(2) 0.01427(18) -0.00079(18) 0.00571(14) -0.00033(18)
Cl 0.0360(5) 0.0174(4) 0.0406(5) -0.0021(3) 0.0161(4) -0.0026(3)
P1 0.0128(3) 0.0271(4) 0.0129(3) 0.0019(3) 0.0050(3) -0.0007(3)
P2 0.0131(3) 0.0220(4) 0.0160(3) -0.0028(3) 0.0066(3) 0.0015(3)
O1 0.0223(11) 0.0427(14) 0.0190(8) 0.0051(11) 0.0069(8) -0.0034(12)
O2 0.0231(13) 0.078(2) 0.0220(11) -0.0182(13) 0.0106(10) -0.0099(13)
N1 0.0130(11) 0.0202(8) 0.0124(11) 0.0023(8) 0.0047(9) 0.0035(7)
N2 0.0225(13) 0.0275(11) 0.0271(14) 0.0079(10) 0.0168(11) 0.0102(9)
N3 0.0196(12) 0.0231(10) 0.0213(12) 0.0029(9) 0.0133(10) 0.0000(9)
C1 0.0185(13) 0.0237(11) 0.0134(12) 0.0032(11) 0.0072(11) 0.0057(10)
C2 0.0308(16) 0.0249(11) 0.0206(15) 0.0031(12) 0.0133(13) 0.0097(12)
C3 0.0341(18) 0.0196(13) 0.0209(16) 0.0022(12) 0.0094(14) 0.0036(11)
C4 0.0256(15) 0.0207(11) 0.0182(14) 0.0018(11) 0.0080(12) -0.0014(11)
C5 0.0157(12) 0.0218(11) 0.0117(12) 0.0017(10) 0.0050(10) 0.0005(9)
C6 0.0184(13) 0.0266(14) 0.0152(10) 0.0034(11) 0.0077(10) -0.0011(11)
C7 0.048(2) 0.0288(15) 0.0272(17) 0.0097(13) 0.0172(17) -0.0001(15)
C8 0.0256(17) 0.0468(19) 0.0206(15) 0.0089(14) 0.0139(13) 0.0078(14)
C9 0.0166(12) 0.069(2) 0.0184(12) -0.0039(13) 0.0050(11) -0.0123(14)
C10 0.043(2) 0.0677(19) 0.028(2) -0.0141(17) 0.0082(18) -0.0289(19)
C11 0.0227(17) 0.085(3) 0.0170(14) 0.0006(16) 0.0005(12) 0.0068(19)
C12 0.0127(10) 0.0309(14) 0.0190(11) -0.0013(11) 0.0059(9) 0.0013(12)
C13 0.0311(19) 0.0340(16) 0.035(2) 0.0048(14) -0.0028(15) 0.0092(15)
C14 0.0199(15) 0.0390(17) 0.0228(15) -0.0072(13) 0.0052(12) -0.0039(14)
C15 0.0199(15) 0.0381(15) 0.0199(13) -0.0089(12) 0.0083(11) 0.0040(13)
C16 0.037(2) 0.0362(16) 0.0322(19) -0.0149(15) 0.0068(16) 0.0100(14)
C17 0.0277(17) 0.076(3) 0.0308(18) -0.020(2) 0.0193(15) -0.0046(19)
C18 0.0154(10) 0.0183(12) 0.0189(9) 0.0029(10) 0.0064(8) 0.0010(11)
C19 0.0137(12) 0.0338(16) 0.0219(10) -0.0072(10) 0.0088(9) -0.0037(11)
S1 0.0317(5) 0.0383(5) 0.0386(5) 0.0145(4) 0.0213(4) 0.0114(4)
O3 0.0436(13) 0.0368(15) 0.0526(17) 0.0015(12) 0.0334(12) -0.0010(11)
O4 0.0468(16) 0.081(2) 0.0616(18) 0.0504(19) 0.0391(14) 0.0398(18)
O5 0.0429(16) 0.0549(18) 0.0457(16) 0.0181(14) 0.0290(14) 0.0105(15)
F1 0.0541(15) 0.094(2) 0.0403(14) -0.0246(15) 0.0139(11) -0.0213(15)
F2 0.0677(18) 0.0420(14) 0.0476(14) -0.0003(11) 0.0105(12) 0.0249(14)
F3 0.0437(14) 0.107(3) 0.0408(13) -0.0216(15) 0.0235(11) 0.0018(16)
C20 0.0372(17) 0.0489(17) 0.0319(17) -0.0016(13) 0.0065(13) 0.0082(14)

loop_
_atom_type_symbol
_atom_type_description
_atom_type_scat_dispersion_real
_atom_type_scat_dispersion_imag
_atom_type_scat_source
C C 0.0033 0.0016 'International Tables Vol C Tables 4.2.6.8 and 6.1.1.4'
H H 0.0000 0.0000 'International Tables Vol C Tables 4.2.6.8 and 6.1.1.4'
N N 0.0061 0.0033 'International Tables Vol C Tables 4.2.6.8 and 6.1.1.4'
O O 0.0106 0.0060 'International Tables Vol C Tables 4.2.6.8 and 6.1.1.4'
F F 0.0171 0.0103 'International Tables Vol C Tables 4.2.6.8 and 6.1.1.4'
P P 0.1023 0.0942 'International Tables Vol C Tables 4.2.6.8 and 6.1.1.4'
S S 0.1246 0.1234 'International Tables Vol C Tables 4.2.6.8 and 6.1.1.4'
Cl Cl 0.1484 0.1585 'International Tables Vol C Tables 4.2.6.8 and 6.1.1.4'
Fe Fe 0.3463 0.8444 'International Tables Vol C Tables 4.2.6.8 and 6.1.1.4'

loop_
_geom_angle_atom_site_label_1
_geom_angle_atom_site_label_2
_geom_angle_atom_site_label_3
_geom_angle
C19 Fe C18 171.34(16)
C19 Fe N1 93.79(13)
C18 Fe N1 94.86(13)
C19 Fe P1 92.55(10)
C18 Fe P1 88.13(9)
N1 Fe P1 83.96(7)
C19 Fe P2 87.14(10)
C18 Fe P2 94.02(9)
N1 Fe P2 83.89(7)
P1 Fe P2 167.80(3)
C19 Fe Cl 87.97(12)
C18 Fe Cl 83.37(11)
N1 Fe Cl 178.22(8)
P1 Fe Cl 96.22(3)
P2 Fe Cl 95.96(3)
N2 P1 C9 105.12(19)
N2 P1 C6 102.91(14)
C9 P1 C6 106.65(16)
N2 P1 Fe 98.44(10)
C9 P1 Fe 121.22(13)
C6 P1 Fe 119.35(10)
N3 P2 C12 104.19(16)
N3 P2 C15 102.65(16)
C12 P2 C15 106.64(15)
N3 P2 Fe 98.47(9)
C12 P2 Fe 122.77(10)
C15 P2 Fe 118.54(12)
C5 N1 C1 119.7(3)
C5 N1 Fe 120.3(2)
C1 N1 Fe 120.0(2)
C1 N2 P1 120.1(2)
C1 N2 H2n 120.0
P1 N2 H2n 120.0
C5 N3 P2 120.1(2)
C5 N3 H3n 119.9
P2 N3 H3n 119.9
N1 C1 N2 116.8(3)
N1 C1 C2 121.3(3)
N2 C1 C2 121.8(3)
C3 C2 C1 118.2(3)
C3 C2 H2 120.9
C1 C2 H2 120.9
C2 C3 C4 120.8(3)
C2 C3 H3 119.6
C4 C3 H3 119.6
C3 C4 C5 118.7(3)
C3 C4 H4 120.6
C5 C4 H4 120.6
N1 C5 N3 116.5(3)
N1 C5 C4 121.2(3)
N3 C5 C4 122.3(3)
C7 C6 C8 111.2(3)
C7 C6 P1 112.4(2)
C8 C6 P1 113.1(2)
C7 C6 H6 106.6
C8 C6 H6 106.6
P1 C6 H6 106.6
C6 C7 H7A 109.5
C6 C7 H7B 109.5
H7A C7 H7B 109.5
C6 C7 H7C 109.5
H7A C7 H7C 109.5
H7B C7 H7C 109.5
C6 C8 H8A 109.5
C6 C8 H8B 109.5
H8A C8 H8B 109.5
C6 C8 H8C 109.5
H8A C8 H8C 109.5
H8B C8 H8C 109.5
C11 C9 C10 112.3(3)
C11 C9 P1 110.9(3)
C10 C9 P1 111.8(3)
C11 C9 H9 107.2
C10 C9 H9 107.2
P1 C9 H9 107.2
C9 C10 H10A 109.5
C9 C10 H10B 109.5
H10A C10 H10B 109.5
C9 C10 H10C 109.5
H10A C10 H10C 109.5
H10B C10 H10C 109.5
C9 C11 H11A 109.5
C9 C11 H11B 109.5
H11A C11 H11B 109.5
C9 C11 H11C 109.5
H11A C11 H11C 109.5
H11B C11 H11C 109.5
C13 C12 C14 112.0(3)
C13 C12 P2 111.6(2)
C14 C12 P2 111.5(2)
C13 C12 H12 107.1
C14 C12 H12 107.1
P2 C12 H12 107.1
C12 C13 H13A 109.5
C12 C13 H13B 109.5
H13A C13 H13B 109.5
C12 C13 H13C 109.5
H13A C13 H13C 109.5
H13B C13 H13C 109.5
C12 C14 H14A 109.5
C12 C14 H14B 109.5
H14A C14 H14B 109.5
C12 C14 H14C 109.5
H14A C14 H14C 109.5
H14B C14 H14C 109.5
C16 C15 C17 110.6(3)
C16 C15 P2 114.9(3)
C17 C15 P2 113.0(3)
C16 C15 H15 105.8
C17 C15 H15 105.8
P2 C15 H15 105.8
C15 C16 H16A 109.5
C15 C16 H16B 109.5
H16A C16 H16B 109.5
C15 C16 H16C 109.5
H16A C16 H16C 109.5
H16B C16 H16C 109.5
C15 C17 H17A 109.5
C15 C17 H17B 109.5
H17A C17 H17B 109.5
C15 C17 H17C 109.5
H17A C17 H17C 109.5
H17B C17 H17C 109.5
O1 C18 Fe 174.2(3)
O2 C19 Fe 176.9(3)
O3 S1 O5 116.5(2)
O3 S1 O4 116.7(2)
O5 S1 O4 114.27(18)
O3 S1 C20 102.56(19)
O5 S1 C20 102.2(2)
O4 S1 C20 101.1(2)
F1 C20 F2 104.8(4)
F1 C20 F3 108.1(3)
F2 C20 F3 110.4(4)
F1 C20 S1 115.2(3)
F2 C20 S1 111.2(3)
F3 C20 S1 107.1(4)

loop_
_geom_bond_atom_site_label_1
_geom_bond_atom_site_label_2
_geom_bond_distance
Fe C19 1.808(3)
Fe C18 1.831(3)
Fe N1 1.987(3)
Fe P1 2.2557(9)
Fe P2 2.2558(9)
Fe Cl 2.3019(10)
P1 N2 1.692(3)
P1 C9 1.846(4)
P1 C6 1.855(3)
P2 N3 1.692(3)
P2 C12 1.844(3)
P2 C15 1.853(3)
O1 C18 1.128(4)
O2 C19 1.143(4)
N1 C5 1.358(4)
N1 C1 1.359(4)
N2 C1 1.368(4)
N2 H2n 0.8800
N3 C5 1.369(4)
N3 H3n 0.8800
C1 C2 1.402(5)
C2 C3 1.381(5)
C2 H2 0.9500
C3 C4 1.386(5)
C3 H3 0.9500
C4 C5 1.391(5)
C4 H4 0.9500
C6 C7 1.524(5)
C6 C8 1.525(5)
C6 H6 1.0000
C7 H7A 0.9800
C7 H7B 0.9800
C7 H7C 0.9800
C8 H8A 0.9800
C8 H8B 0.9800
C8 H8C 0.9800
C9 C11 1.533(6)
C9 C10 1.534(7)
C9 H9 1.0000
C10 H10A 0.9800
C10 H10B 0.9800
C10 H10C 0.9800
C11 H11A 0.9800
C11 H11B 0.9800
C11 H11C 0.9800
C12 C13 1.533(5)
C12 C14 1.535(5)
C12 H12 1.0000
C13 H13A 0.9800
C13 H13B 0.9800
C13 H13C 0.9800
C14 H14A 0.9800
C14 H14B 0.9800
C14 H14C 0.9800
C15 C16 1.521(6)
C15 C17 1.527(5)
C15 H15 1.0000
C16 H16A 0.9800
C16 H16B 0.9800
C16 H16C 0.9800
C17 H17A 0.9800
C17 H17B 0.9800
C17 H17C 0.9800
S1 O3 1.395(3)
S1 O5 1.435(3)
S1 O4 1.454(3)
S1 C20 1.812(5)
F1 C20 1.337(5)
F2 C20 1.340(5)
F3 C20 1.399(5)

loop_
_geom_hbond_atom_site_label_D
_geom_hbond_atom_site_label_H
_geom_hbond_atom_site_label_A
_geom_hbond_distance_DH
_geom_hbond_distance_HA
_geom_hbond_distance_DA
_geom_hbond_angle_DHA
_geom_hbond_site_symmetry_A
N2 H2n O4 0.88 2.12 2.939(4) 154.3 .
N3 H3n O3 0.88 2.06 2.888(4) 157.2 1_655

loop_
_geom_torsion_atom_site_label_1
_geom_torsion_atom_site_label_2
_geom_torsion_atom_site_label_3
_geom_torsion_atom_site_label_4
_geom_torsion
C19 Fe P1 N2 -99.78(16)
C18 Fe P1 N2 88.86(15)
N1 Fe P1 N2 -6.23(13)
P2 Fe P1 N2 -11.5(2)
Cl Fe P1 N2 171.98(11)
C19 Fe P1 C9 13.7(2)
C18 Fe P1 C9 -157.7(2)
N1 Fe P1 C9 107.24(19)
P2 Fe P1 C9 101.9(2)
Cl Fe P1 C9 -74.55(18)
C19 Fe P1 C6 150.18(17)
C18 Fe P1 C6 -21.18(16)
N1 Fe P1 C6 -116.27(15)
P2 Fe P1 C6 -121.6(2)
Cl Fe P1 C6 61.94(13)
C19 Fe P2 N3 89.10(15)
C18 Fe P2 N3 -99.49(15)
N1 Fe P2 N3 -5.02(12)
P1 Fe P2 N3 0.3(2)
Cl Fe P2 N3 176.76(10)
C19 Fe P2 C12 -157.91(19)
C18 Fe P2 C12 13.50(18)
N1 Fe P2 C12 107.97(16)
P1 Fe P2 C12 113.3(2)
Cl Fe P2 C12 -70.25(15)
C19 Fe P2 C15 -20.36(19)
C18 Fe P2 C15 151.05(18)
N1 Fe P2 C15 -114.48(16)
P1 Fe P2 C15 -109.2(2)
Cl Fe P2 C15 67.31(15)
C19 Fe N1 C5 -85.0(2)
C18 Fe N1 C5 95.2(2)
P1 Fe N1 C5 -177.2(2)
P2 Fe N1 C5 1.7(2)
C19 Fe N1 C1 96.7(2)
C18 Fe N1 C1 -83.0(2)
P1 Fe N1 C1 4.6(2)
P2 Fe N1 C1 -176.6(2)
C9 P1 N2 C1 -116.8(3)
C6 P1 N2 C1 131.7(3)
Fe P1 N2 C1 8.8(3)
C12 P2 N3 C5 -117.9(3)
C15 P2 N3 C5 131.0(3)
Fe P2 N3 C5 9.1(3)
C5 N1 C1 N2 -178.4(3)
Fe N1 C1 N2 -0.1(4)
C5 N1 C1 C2 1.4(5)
Fe N1 C1 C2 179.7(2)
P1 N2 C1 N1 -6.8(4)
P1 N2 C1 C2 173.4(3)
N1 C1 C2 C3 -3.1(5)
N2 C1 C2 C3 176.8(3)
C1 C2 C3 C4 1.7(5)
C2 C3 C4 C5 1.2(5)
C1 N1 C5 N3 -178.1(3)
Fe N1 C5 N3 3.6(4)
C1 N1 C5 C4 1.6(4)
Fe N1 C5 C4 -176.6(2)
P2 N3 C5 N1 -9.2(4)
P2 N3 C5 C4 171.1(2)
C3 C4 C5 N1 -2.9(5)
C3 C4 C5 N3 176.8(3)
N2 P1 C6 C7 178.4(3)
C9 P1 C6 C7 68.0(3)
Fe P1 C6 C7 -74.0(3)
N2 P1 C6 C8 51.5(3)
C9 P1 C6 C8 -58.9(3)
Fe P1 C6 C8 159.1(2)
N2 P1 C9 C11 38.7(3)
C6 P1 C9 C11 147.5(3)
Fe P1 C9 C11 -71.3(3)
N2 P1 C9 C10 164.8(3)
C6 P1 C9 C10 -86.4(3)
Fe P1 C9 C10 54.8(3)
N3 P2 C12 C13 170.6(2)
C15 P2 C12 C13 -81.3(3)
Fe P2 C12 C13 60.5(3)
N3 P2 C12 C14 44.4(3)
C15 P2 C12 C14 152.6(3)
Fe P2 C12 C14 -65.6(3)
N3 P2 C15 C16 -165.9(3)
C12 P2 C15 C16 84.9(3)
Fe P2 C15 C16 -58.8(3)
N3 P2 C15 C17 65.9(3)
C12 P2 C15 C17 -43.3(3)
Fe P2 C15 C17 173.0(3)
O3 S1 C20 F1 178.2(3)
O5 S1 C20 F1 -60.7(4)
O4 S1 C20 F1 57.4(4)
O3 S1 C20 F2 -62.8(4)
O5 S1 C20 F2 58.3(4)
O4 S1 C20 F2 176.4(3)
O3 S1 C20 F3 58.0(3)
O5 S1 C20 F3 179.0(3)
O4 S1 C20 F3 -62.9(3)
